data_4001694
loop_
_publ_author_name
'Liu, S.'
'Miiller, W.'
'Liu, Y.'
'Avdeev, M.'
'Ling, C. D.'

_publ_section_title
;
 Sillen--Aurivillius Intergrowth Phases as Templates for Naturally Layered
 Multiferroics
;
_journal_issue 20
_journal_name_full 'Chemistry of Materials'
_journal_page_first 3932
_journal_paper_doi 10.1021/cm302342v
_journal_volume 24
_journal_year 2012
_chemical_formula_sum 'Bi6 Cl Fe O14 Ti2'
_chemical_formula_weight 1664.97
_chemical_name_systematic ' ?'
_space_group_IT_number 30
_symmetry_cell_setting orthorhombic
_symmetry_space_group_name_Hall 'P -2ab 2'
_symmetry_space_group_name_H-M 'P 2 a n'
_cell_angle_alpha 90.0
_cell_angle_beta 90.0
_cell_angle_gamma 90.0
_cell_formula_units_Z 2
_cell_length_a 5.51858(22)
_cell_length_b 5.48512(20)
_cell_length_c 22.1800(7)
_cell_volume 671.39(4)
_pd_block_id 2012-07-24T22:31|FECOMB_phase1|||
_pd_phase_name 'from C:/Users/user/Dropbox/REFINEMENTS/Final Fe/Bi6Ti2FeO14Cl_CAST'
_cod_data_source_file cm302342v_si_004.cif
_cod_data_source_block FECOMB_phase_1
_cod_depositor_comments
;
The following automatic conversions were performed:

'_geom_bond_publ_flag' value 'N' changed to 'n' according to
/home/saulius/struct/CIF-dictionaries/cif_core.dic dictionary named
'cif_core.dic' version 2.4.2 from 2011-04-26 (124
times).

'_geom_angle_publ_flag' value 'N' changed to 'n' according
to /home/saulius/struct/CIF-dictionaries/cif_core.dic dictionary
named 'cif_core.dic' version 2.4.2 from 2011-04-26 (119 times).

Automatic conversion script
Id: cif_fix_values 1891 2012-01-12 08:04:46Z andrius 
;
_cod_original_cell_volume 671.39(6)
_cod_original_formula_sum 'Bi6 Cl Fe1.00 O14 Ti2.00'
_cod_database_code 4001694

loop_
_symmetry_equiv_pos_site_id
_symmetry_equiv_pos_as_xyz
1 +x,+y,+z
2 +x,-y,-z
3 +x+1/2,-y+1/2,+z
4 +x+1/2,+y+1/2,-z

loop_
_atom_site_type_symbol
_atom_site_label
_atom_site_fract_x
_atom_site_fract_y
_atom_site_fract_z
_atom_site_occupancy
_atom_site_thermal_displace_type
_atom_site_U_iso_or_equiv
_atom_site_symmetry_multiplicity
Bi Bi1 0.984(4) 0.0108(17) 0.41252(12) 1.0 Uiso 0.0234(10) 4
Bi Bi2 0.997(5) 0.5125(19) 0.09440(11) 1.0 Uiso 0.0234(10) 4
Bi Bi3 0.034(4) 0.5091(16) 0.29727(10) 1.0 Uiso 0.0234(10) 4
Fe Fe1 1.015(11) 0.0 0.0 0.274(15) Uiso 0.0234(10) 2
Ti Ti1 1.015(11) 0.0 0.0 0.726(15) Uiso 0.0234(10) 2
Fe Fe2 0.506(7) 0.515(8) 0.8185(4) 0.363(8) Uiso 0.0234(10) 4
Ti Ti2 0.506(7) 0.515(8) 0.8185(4) 0.637(8) Uiso 0.0234(10) 4
O O1 0.931(5) 0.066(4) 0.0913(8) 1.0 Uiso 0.0289(17) 4
O O2 0.957(6) 0.962(4) 0.2683(6) 1.0 Uiso 0.0289(17) 4
O O3 0.675(5) 0.2332(35) 1.0048(10) 1.0 Uiso 0.0289(17) 4
O O4 0.239(7) 0.236(4) 0.3603(9) 1.0 Uiso 0.0289(17) 4
O O5 0.128(6) 0.345(4) 0.1868(8) 1.0 Uiso 0.0289(17) 4
O O6 0.251(7) 0.268(5) 0.8403(7) 1.0 Uiso 0.0289(17) 4
O O7 0.720(6) 0.766(5) 0.3662(8) 1.0 Uiso 0.0289(17) 4
Cl Cl1 0.0 0.5 0.5 1.0 Uiso 0.0289(17) 2

loop_
_atom_type_symbol
_atom_type_number_in_cell
Bi 12.0
Fe 2.0
Ti 4.0
O 28.0
Cl 2.0

loop_
_geom_angle_atom_site_label_1
_geom_angle_atom_site_label_2
_geom_angle_atom_site_label_3
_geom_angle
_geom_angle_site_symmetry_1
_geom_angle_site_symmetry_3
_geom_angle_publ_flag
O4 Bi1 O4 76.6(4) 1_655 3_555 n
O4 Bi1 O7 120.8(7) 1_655 1_545 n
O4 Bi1 O7 76.5(9) 1_655 3_555 n
O4 Bi1 O7 75.2(9) 3_555 1_545 n
O4 Bi1 O7 121.9(6) 3_555 3_555 n
O7 Bi1 O7 76.2(4) 1_545 3_555 n
O1 Bi2 O1 88.2(7) 1_555 3_555 n
O1 Bi2 O5 71.6(7) 1_555 1_655 n
O1 Bi2 O6 127.8(9) 1_555 2_666 n
O1 Bi2 O6 120.3(9) 1_555 4_556 n
O1 Bi2 O5 69.9(8) 3_555 1_655 n
O1 Bi2 O6 61.4(9) 3_555 2_666 n
O1 Bi2 O6 132.0(10) 3_555 4_556 n
O5 Bi2 O6 58.8(7) 1_655 2_666 n
O5 Bi2 O6 82.9(7) 1_655 4_556 n
O6 Bi2 O6 70.7(4) 2_666 4_556 n
O2 Bi3 O4 74.6(8) 3_465 1_555 n
O2 Bi3 O4 143.0(8) 3_465 3_455 n
O2 Bi3 O7 72.5(8) 3_465 3_465 n
O4 Bi3 O4 69.0(4) 1_555 3_455 n
O4 Bi3 O7 73.8(8) 1_555 3_465 n
O4 Bi3 O7 102.3(5) 3_455 3_465 n
O1 Fe1 O1 154.8(30) 1_555 2_555 n
O1 Fe1 O3 84.7(10) 1_555 3_554 n
O1 Fe1 O3 108.6(11) 1_555 4_546 n
O1 Fe1 O3 108.6(11) 2_555 3_554 n
O1 Fe1 O3 84.7(10) 2_555 4_546 n
O3 Fe1 O3 117.7(32) 3_554 4_546 n
O1 Ti1 O1 154.8(30) 1_555 2_555 n
O1 Ti1 O3 71.2(13) 1_555 1_554 n
O1 Ti1 O3 87.8(17) 1_555 2_556 n
O1 Ti1 O3 84.7(10) 1_555 3_554 n
O1 Ti1 O3 108.6(11) 1_555 4_546 n
O1 Ti1 O3 87.8(17) 2_555 1_554 n
O1 Ti1 O3 71.2(13) 2_555 2_556 n
O1 Ti1 O3 108.6(11) 2_555 3_554 n
O1 Ti1 O3 84.7(10) 2_555 4_546 n
O3 Ti1 O3 68.9(17) 1_554 2_556 n
O3 Ti1 O3 86.7(8) 1_554 3_554 n
O3 Ti1 O3 155.6(24) 1_554 4_546 n
O3 Ti1 O3 155.6(24) 2_556 3_554 n
O3 Ti1 O3 86.7(8) 2_556 4_546 n
O3 Ti1 O3 117.7(32) 3_554 4_546 n
O1 Fe2 O2 160.7(21) 4_456 4_446 n
O1 Fe2 O5 90.0(16) 4_456 4_556 n
O1 Fe2 O6 73.7(11) 4_456 1_555 n
O1 Fe2 O6 90.3(11) 4_456 3_555 n
O2 Fe2 O5 97.2(15) 4_446 4_556 n
O2 Fe2 O6 92.4(17) 4_446 1_555 n
O2 Fe2 O6 101.8(18) 4_446 3_555 n
O5 Fe2 O6 152.5(22) 4_556 1_555 n
O5 Fe2 O6 118.5(21) 4_556 3_555 n
O6 Fe2 O6 84.2(16) 1_555 3_555 n
O1 Ti2 O2 160.7(21) 4_456 4_446 n
O1 Ti2 O5 79.5(12) 4_456 2_566 n
O1 Ti2 O5 90.0(16) 4_456 4_556 n
O1 Ti2 O6 73.7(11) 4_456 1_555 n
O1 Ti2 O6 90.3(11) 4_456 3_555 n
O2 Ti2 O5 82.6(14) 4_446 2_566 n
O2 Ti2 O5 97.2(15) 4_446 4_556 n
O2 Ti2 O6 92.4(17) 4_446 1_555 n
O2 Ti2 O6 101.8(18) 4_446 3_555 n
O5 Ti2 O5 90.0(17) 2_566 4_556 n
O5 Ti2 O6 65.8(14) 2_566 1_555 n
O5 Ti2 O6 149.9(22) 2_566 3_555 n
O5 Ti2 O6 152.5(22) 4_556 1_555 n
O5 Ti2 O6 118.5(21) 4_556 3_555 n
O6 Ti2 O6 84.2(16) 1_555 3_555 n
Bi2 O1 Bi2 108.6(7) 1_555 3_455 n
Bi2 O1 Fe1 99.4(8) 1_555 1_555 n
Bi2 O1 Ti1 99.4(8) 1_555 1_555 n
Bi2 O1 Fe2 94.5(15) 1_555 4_546 n
Bi2 O1 Ti2 94.5(15) 1_555 4_546 n
Bi2 O1 Fe1 102.2(16) 3_455 1_555 n
Bi2 O1 Ti1 102.2(16) 3_455 1_555 n
Bi2 O1 Fe2 98.3(12) 3_455 4_546 n
Bi2 O1 Ti2 98.3(12) 3_455 4_546 n
Fe1 O1 Ti1 0.0 1_555 1_555 n
Fe1 O1 Fe2 150.0(20) 1_555 4_546 n
Fe1 O1 Ti2 150.0(20) 1_555 4_546 n
Ti1 O1 Fe2 150.0(20) 1_555 4_546 n
Ti1 O1 Ti2 150.0(20) 1_555 4_546 n
Fe2 O1 Ti2 0.0 4_546 4_546 n
Bi3 O2 Fe2 112.4(14) 3_565 4_556 n
Bi3 O2 Ti2 112.4(14) 3_565 4_556 n
Fe2 O2 Ti2 0.0 4_556 4_556 n
Fe1 O3 Ti1 154.8(24) 3_456 1_556 n
Fe1 O3 Ti1 0.0 3_456 3_456 n
Ti1 O3 Ti1 154.8(24) 1_556 3_456 n
Bi1 O4 Bi1 117.3(9) 1_455 3_455 n
Bi1 O4 Bi3 111.3(14) 1_455 1_555 n
Bi1 O4 Bi3 113.8(10) 1_455 3_555 n
Bi1 O4 Bi3 101.6(10) 3_455 1_555 n
Bi1 O4 Bi3 103.1(13) 3_455 3_555 n
Bi3 O4 Bi3 108.7(7) 1_555 3_555 n
Bi2 O5 Fe2 101.9(11) 1_455 4_446 n
Bi2 O5 Ti2 96.1(10) 1_455 2_566 n
Bi2 O5 Ti2 101.9(11) 1_455 4_446 n
Fe2 O5 Ti2 130.1(17) 4_446 2_566 n
Fe2 O5 Ti2 0.0 4_446 4_446 n
Ti2 O5 Ti2 130.1(17) 2_566 4_446 n
Bi2 O6 Bi2 105.2(7) 2_466 4_446 n
Bi2 O6 Fe2 102.7(15) 2_466 1_555 n
Bi2 O6 Fe2 97.8(15) 2_466 3_455 n
Bi2 O6 Ti2 102.7(15) 2_466 1_555 n
Bi2 O6 Ti2 97.8(15) 2_466 3_455 n
Bi2 O6 Fe2 98.1(16) 4_446 1_555 n
Bi2 O6 Fe2 94.2(14) 4_446 3_455 n
Bi2 O6 Ti2 98.1(16) 4_446 1_555 n
Bi2 O6 Ti2 94.2(14) 4_446 3_455 n
Fe2 O6 Fe2 152.4(11) 1_555 3_455 n
Fe2 O6 Ti2 0.0 1_555 1_555 n
Fe2 O6 Ti2 152.4(11) 1_555 3_455 n
Fe2 O6 Ti2 152.4(11) 3_455 1_555 n
Fe2 O6 Ti2 0.0 3_455 3_455 n
Ti2 O6 Ti2 152.4(11) 1_555 3_455 n
Bi1 O7 Bi1 125.0(9) 1_565 3_455 n
Bi1 O7 Bi3 106.5(12) 1_565 3_565 n
Bi1 O7 Bi3 114.9(11) 3_455 3_565 n

loop_
_geom_bond_atom_site_label_1
_geom_bond_atom_site_label_2
_geom_bond_distance
_geom_bond_site_symmetry_2
_geom_bond_publ_flag
Bi1 Bi3 3.766(8) 1_645 n
Bi1 Bi3 3.752(9) 1_655 n
Bi1 Bi3 3.566(6) 3_555 n
Bi1 O4 2.202(28) 1_655 n
Bi1 O4 2.257(31) 3_555 n
Bi1 O7 2.231(27) 1_545 n
Bi1 O7 2.250(27) 3_555 n
Bi1 Cl1 3.409(8) 1_645 n
Bi1 Cl1 3.313(8) 1_655 n
Bi1 Cl1 3.301(20) 3_555 n
Bi1 Cl1 3.447(20) 3_655 n
Bi2 Bi2 3.795(14) 3_465 n
Bi2 Bi2 3.795(14) 3_565 n
Bi2 Ti1 3.507(9) 1_555 n
Bi2 Ti1 3.398(9) 1_565 n
Bi2 Ti1 3.39(4) 3_455 n
Bi2 Ti1 3.54(4) 3_555 n
Bi2 Fe2 3.334(27) 2_566 n
Bi2 Fe2 3.35(4) 4_546 n
Bi2 Fe2 3.36(4) 4_556 n
Bi2 Ti2 3.334(27) 2_566 n
Bi2 Ti2 3.410(26) 2_666 n
Bi2 Ti2 3.35(4) 4_546 n
Bi2 Ti2 3.36(4) 4_556 n
Bi2 O1 2.478(22) 1_555 n
Bi2 O1 2.434(21) 3_555 n
Bi2 O3 2.594(21) 3_554 n
Bi2 O3 2.698(20) 4_556 n
Bi2 O5 2.358(18) 1_655 n
Bi2 O6 2.348(27) 2_666 n
Bi2 O6 2.430(27) 4_556 n
Bi3 Bi1 3.752(9) 1_455 n
Bi3 Bi1 3.766(8) 1_465 n
Bi3 Bi1 3.566(6) 3_455 n
Bi3 O2 2.602(24) 1_455 n
Bi3 O2 2.429(25) 3_465 n
Bi3 O4 2.342(24) 1_555 n
Bi3 O4 2.530(26) 3_455 n
Bi3 O5 2.660(18) 1_555 n
Bi3 O7 2.704(21) 1_455 n
Bi3 O7 2.218(21) 3_465 n
Fe1 O1 2.108(20) 1_555 n
Fe1 O1 2.108(20) 2_555 n
Fe1 O3 2.27(5) 1_554 n
Fe1 O3 2.27(5) 2_556 n
Fe1 O3 1.71(4) 3_554 n
Fe1 O3 1.71(4) 4_546 n
Ti1 Bi2 3.398(9) 1_545 n
Ti1 Bi2 3.507(9) 1_555 n
Ti1 Bi2 3.507(9) 2_555 n
Ti1 Bi2 3.398(9) 2_565 n
Ti1 Bi2 3.54(4) 3_455 n
Ti1 Bi2 3.39(4) 3_555 n
Ti1 Bi2 3.54(4) 4_445 n
Ti1 Bi2 3.39(4) 4_545 n
Ti1 O1 2.108(20) 1_555 n
Ti1 O1 2.108(20) 2_555 n
Ti1 O3 2.27(5) 1_554 n
Ti1 O3 2.27(5) 2_556 n
Ti1 O3 1.71(4) 3_554 n
Ti1 O3 1.71(4) 4_546 n
Fe2 Bi2 3.334(27) 2_566 n
Fe2 Bi2 3.36(4) 4_446 n
Fe2 Bi2 3.35(4) 4_456 n
Fe2 O1 2.063(22) 4_456 n
Fe2 O2 1.963(18) 4_446 n
Fe2 O5 2.23(4) 2_566 n
Fe2 O5 1.94(5) 4_556 n
Fe2 O6 2.01(5) 1_555 n
Fe2 O6 2.11(5) 3_555 n
Ti2 Bi2 3.410(26) 2_466 n
Ti2 Bi2 3.334(27) 2_566 n
Ti2 Bi2 3.36(4) 4_446 n
Ti2 Bi2 3.35(4) 4_456 n
Ti2 O1 2.063(22) 4_456 n
Ti2 O2 1.963(18) 4_446 n
Ti2 O5 2.23(4) 2_566 n
Ti2 O5 1.94(5) 4_556 n
Ti2 O6 2.01(5) 1_555 n
Ti2 O6 2.11(5) 3_555 n
O1 Bi2 2.478(22) 1_555 n
O1 Bi2 2.434(21) 3_455 n
O1 Fe1 2.108(20) 1_555 n
O1 Ti1 2.108(20) 1_555 n
O1 Fe2 2.063(22) 4_546 n
O1 Ti2 2.063(22) 4_546 n
O2 Bi3 2.602(24) 1_655 n
O2 Bi3 2.429(25) 3_565 n
O2 Fe2 1.963(18) 4_556 n
O2 Ti2 1.963(18) 4_556 n
O3 Bi2 2.594(21) 3_456 n
O3 Bi2 2.698(20) 4_446 n
O3 Fe1 2.27(5) 1_556 n
O3 Fe1 1.71(4) 3_456 n
O3 Ti1 2.27(5) 1_556 n
O3 Ti1 1.71(4) 3_456 n
O4 Bi1 2.202(28) 1_455 n
O4 Bi1 2.257(31) 3_455 n
O4 Bi3 2.342(24) 1_555 n
O4 Bi3 2.530(26) 3_555 n
O5 Bi2 2.358(18) 1_455 n
O5 Bi3 2.660(18) 1_555 n
O5 Fe2 2.23(4) 2_566 n
O5 Fe2 1.94(5) 4_446 n
O5 Ti2 2.23(4) 2_566 n
O5 Ti2 1.94(5) 4_446 n
O6 Bi2 2.348(27) 2_466 n
O6 Bi2 2.430(27) 4_446 n
O6 Fe2 2.01(5) 1_555 n
O6 Fe2 2.11(5) 3_455 n
O6 Ti2 2.01(5) 1_555 n
O6 Ti2 2.11(5) 3_455 n
O7 Bi1 2.231(27) 1_565 n
O7 Bi1 2.250(27) 3_455 n
O7 Bi3 2.704(21) 1_655 n
O7 Bi3 2.218(21) 3_565 n
Cl1 Bi1 3.313(8) 1_455 n
Cl1 Bi1 3.409(8) 1_465 n
Cl1 Bi1 3.409(8) 2_456 n
Cl1 Bi1 3.313(8) 2_466 n
Cl1 Bi1 3.447(20) 3_355 n
Cl1 Bi1 3.301(20) 3_455 n
Cl1 Bi1 3.447(20) 4_356 n
Cl1 Bi1 3.301(20) 4_456 n

loop_
_pd_block_diffractogram_id
2012-07-24T22:31|FECOMB_H_01||
2012-07-24T22:31|FECOMB_H_02||
